data_7123961
loop_
_publ_author_name
'Zhou, Leijie'
'Zeng, Yuan'
'Gao, Xing'
'Wang, Qijun'
'Wang, Chang'
'Wang, Bo'
'Wang, Wei'
'Wu, Yongjun'
'Zheng, Bing'
'Guo, Hongchao'

_publ_section_title
;
 Chiral squaramide-catalyzed asymmetric dearomative tandem annulation
 reaction through kinetic resolution of MBH alcohols: highly
 enantioselective synthesis of three-dimensional heterocyclic compounds
;
_journal_name_full 'Chemical Communications'
_journal_paper_doi 10.1039/C9CC05483A
_journal_year 2019
_chemical_absolute_configuration ad
_chemical_formula_moiety 'C27 H25 N2 O5 S'
_chemical_formula_sum 'C27 H25 N2 O5 S'
_chemical_formula_weight 489.55
_space_group_crystal_system monoclinic
_space_group_IT_number 4
_space_group_name_Hall 'P 2yb'
_space_group_name_H-M_alt 'P 1 21 1'
_symmetry_space_group_name_Hall 'P 2yb'
_symmetry_space_group_name_H-M 'P 1 21 1'
_atom_sites_solution_hydrogens geom
_atom_sites_solution_primary dual
_audit_creation_date 2018-06-14
_audit_creation_method
;
Olex2 1.2
(compiled 2018.05.29 svn.r3508 for OlexSys, GUI svn.r5506)
;
_audit_update_record
;
2018-07-22 deposited with the CCDC.    2019-08-07 downloaded from the CCDC.
;
_cell_angle_alpha 90
_cell_angle_beta 92.794(3)
_cell_angle_gamma 90
_cell_formula_units_Z 2
_cell_length_a 6.5581(12)
_cell_length_b 10.9280(19)
_cell_length_c 16.216(3)
_cell_measurement_reflns_used 39557
_cell_measurement_temperature 173(2)
_cell_measurement_theta_max 27.4776
_cell_measurement_theta_min 1.2572
_cell_volume 1160.8(4)
_computing_cell_refinement 'CrystalClear (Rigaku Inc., 2007)'
_computing_data_collection 'CrystalClear (Rigaku Inc., 2007)'
_computing_data_reduction 'CrystalClear (Rigaku Inc., 2007)'
_computing_molecular_graphics 'Olex2 (Dolomanov et al., 2009)''
_computing_publication_material 'CIFTAB (Sheldrick, 2014)'
_computing_structure_refinement 'ShelXL (Sheldrick, 2015)'
_computing_structure_solution 'ShelXT (Sheldrick, 2015)'
_diffrn_ambient_temperature 173.15
_diffrn_measured_fraction_theta_full 0.994
_diffrn_measured_fraction_theta_max 0.994
_diffrn_measurement_device_type 'Saturn724+ CCD'
_diffrn_measurement_method '\w scans at fixed \c = 45\%'
_diffrn_radiation_monochromator 'Graphite Monochromator'
_diffrn_radiation_type MoK\a
_diffrn_radiation_wavelength 0.71073
_diffrn_reflns_av_R_equivalents 0.0474
_diffrn_reflns_av_unetI/netI 0.0424
_diffrn_reflns_Laue_measured_fraction_full 0.994
_diffrn_reflns_Laue_measured_fraction_max 0.994
_diffrn_reflns_limit_h_max 8
_diffrn_reflns_limit_h_min -8
_diffrn_reflns_limit_k_max 14
_diffrn_reflns_limit_k_min -14
_diffrn_reflns_limit_l_max 21
_diffrn_reflns_limit_l_min -21
_diffrn_reflns_number 13224
_diffrn_reflns_point_group_measured_fraction_full 0.993
_diffrn_reflns_point_group_measured_fraction_max 0.990
_diffrn_reflns_theta_full 25.242
_diffrn_reflns_theta_max 27.495
_diffrn_reflns_theta_min 2.515
_diffrn_source 'Sealed Tube'
_exptl_absorpt_coefficient_mu 0.183
_exptl_absorpt_correction_T_max 1.00000
_exptl_absorpt_correction_T_min 0.73515
_exptl_absorpt_correction_type multi-scan
_exptl_absorpt_process_details 'CrystalClear (Rigaku Inc., 2007)'
_exptl_crystal_colour colorless
_exptl_crystal_density_diffrn 1.401
_exptl_crystal_description block
_exptl_crystal_F_000 514
_exptl_crystal_size_max 0.366
_exptl_crystal_size_mid 0.319
_exptl_crystal_size_min 0.203
_refine_diff_density_max 0.390
_refine_diff_density_min -0.270
_refine_diff_density_rms 0.050
_refine_ls_abs_structure_details
;
 Flack x determined using 2261 quotients [(I+)-(I-)]/[(I+)+(I-)]
 (Parsons, Flack and Wagner, Acta Cryst. B69 (2013) 249-259).
;
_refine_ls_abs_structure_Flack 0.01(3)
_refine_ls_extinction_method none
_refine_ls_goodness_of_fit_ref 1.057
_refine_ls_hydrogen_treatment constr
_refine_ls_matrix_type full
_refine_ls_number_parameters 318
_refine_ls_number_reflns 5290
_refine_ls_number_restraints 1
_refine_ls_restrained_S_all 1.057
_refine_ls_R_factor_all 0.0418
_refine_ls_R_factor_gt 0.0409
_refine_ls_shift/su_max 0.000
_refine_ls_shift/su_mean 0.000
_refine_ls_structure_factor_coef Fsqd
_refine_ls_weighting_details 'w=1/[\s^2^(Fo^2^)+(0.0571P)^2^+0.2421P] where P=(Fo^2^+2Fc^2^)/3'
_refine_ls_weighting_scheme calc
_refine_ls_wR_factor_gt 0.1085
_refine_ls_wR_factor_ref 0.1093
_reflns_Friedel_coverage 0.892
_reflns_Friedel_fraction_full 0.991
_reflns_Friedel_fraction_max 0.986
_reflns_number_gt 5172
_reflns_number_total 5290
_reflns_threshold_expression 'I > 2\s(I)'
_cod_data_source_file c9cc05483a2.cif
_cod_data_source_block sa5322
_cod_depositor_comments
;
The following automatic conversions were performed:

'_exptl_absorpt_correction_type' value 'Multi-scan' changed to
'multi-scan' according to
/home/data/users/saulius/crontab/automatic-downloads/rss-feeds/RSC/lib/dictionaries/cif_core.dic
dictionary named 'cif_core.dic' version 2.4.2 from 2011-04-26.

Automatic conversion script
Id: cif_fix_values 4973 2017-02-22 13:04:09Z antanas 
;
_cod_database_code 7123961
_shelx_shelxl_version_number 2016/6
_shelx_space_group_comment
;
The symmetry employed for this shelxl refinement is uniquely defined
by the following loop, which should always be used as a source of
symmetry information in preference to the above space-group names.
They are only intended as comments.
;
_shelx_estimated_absorpt_t_max 0.964
_shelx_estimated_absorpt_t_min 0.936
_olex2_refinement_description
;
1. Fixed Uiso
 At 1.2 times of:
  All C(H) groups, All C(H,H) groups
 At 1.5 times of:
  All C(H,H,H) groups
2.a Ternary CH refined with riding coordinates:
 C1(H1), C2(H2), C3(H3)
2.b Secondary CH2 refined with riding coordinates:
 C18(H18A,H18B)
2.c Aromatic/amide H refined with riding coordinates:
 C5(H5), C7(H7), C8(H8), C9(H9), C10(H10), C13(H13), C14(H14), C15(H15),
 C16(H16), C17(H17), C22(H22), C23(H23), C25(H25), C26(H26)
2.d Idealised Me refined as rotating group:
 C20(H20A,H20B,H20C), C27(H27A,H27B,H27C)
;
_olex2_submission_special_instructions 'No special instructions were received'

loop_
_space_group_symop_operation_xyz
'x, y, z'
'-x, y+1/2, -z'

loop_
_atom_site_label
_atom_site_type_symbol
_atom_site_fract_x
_atom_site_fract_y
_atom_site_fract_z
_atom_site_U_iso_or_equiv
_atom_site_adp_type
_atom_site_occupancy
_atom_site_site_symmetry_order
_atom_site_calc_flag
_atom_site_refinement_flags_posn
S1 S -0.01405(9) 0.43161(6) 0.40856(4) 0.02655(16) Uani 1 1 d .
O1 O 0.1336(3) 0.48789(19) 0.15869(12) 0.0284(4) Uani 1 1 d .
O2 O -0.1283(3) 0.5431(2) 0.41212(14) 0.0339(5) Uani 1 1 d .
O3 O -0.1154(4) 0.3165(2) 0.41458(14) 0.0355(5) Uani 1 1 d .
O4 O 0.7234(3) 0.3359(2) 0.21297(13) 0.0316(5) Uani 1 1 d .
O5 O 0.5544(3) 0.18775(18) 0.27656(13) 0.0298(4) Uani 1 1 d .
N1 N 0.2037(4) 0.5387(2) 0.30242(15) 0.0251(5) Uani 1 1 d .
N2 N 0.0870(3) 0.4299(2) 0.31718(13) 0.0254(4) Uani 1 1 d .
C1 C 0.4156(4) 0.4926(2) 0.30020(16) 0.0246(5) Uani 1 1 d .
H1 H 0.462162 0.466610 0.357187 0.029 Uiso 1 1 calc R
C2 C 0.1377(5) 0.5830(3) 0.21949(17) 0.0280(6) Uani 1 1 d .
H2 H -0.004089 0.615828 0.222418 0.034 Uiso 1 1 calc R
C3 C 0.3182(4) 0.4179(3) 0.15643(16) 0.0257(5) Uani 1 1 d .
H3 H 0.428635 0.471596 0.136182 0.031 Uiso 1 1 calc R
C4 C 0.3799(4) 0.3755(3) 0.24586(17) 0.0251(5) Uani 1 1 d .
C5 C 0.5509(4) 0.5849(2) 0.27314(16) 0.0204(5) Uani 1 1 d .
H5 H 0.692924 0.577984 0.286887 0.024 Uiso 1 1 calc R
C6 C 0.4800(5) 0.6844(3) 0.22732(17) 0.0300(6) Uani 1 1 d .
C7 C 0.6071(5) 0.7816(3) 0.2084(2) 0.0369(7) Uani 1 1 d .
H7 H 0.745406 0.781783 0.228784 0.044 Uiso 1 1 calc R
C8 C 0.5338(6) 0.8775(3) 0.1603(2) 0.0447(8) Uani 1 1 d .
H8 H 0.623147 0.941816 0.146217 0.054 Uiso 1 1 calc R
C9 C 0.3298(7) 0.8808(3) 0.1324(2) 0.0455(9) Uani 1 1 d .
H9 H 0.279345 0.947743 0.100008 0.055 Uiso 1 1 calc R
C10 C 0.2012(6) 0.7862(3) 0.15190(19) 0.0365(7) Uani 1 1 d .
H10 H 0.061612 0.788403 0.133271 0.044 Uiso 1 1 calc R
C11 C 0.2751(5) 0.6876(3) 0.19881(17) 0.0306(6) Uani 1 1 d .
C12 C 0.2808(4) 0.3145(3) 0.09549(17) 0.0272(6) Uani 1 1 d .
C13 C 0.0864(5) 0.2630(3) 0.08227(18) 0.0316(6) Uani 1 1 d .
H13 H -0.024990 0.293214 0.111592 0.038 Uiso 1 1 calc R
C14 C 0.0567(5) 0.1679(3) 0.0263(2) 0.0356(7) Uani 1 1 d .
H14 H -0.075701 0.133663 0.017532 0.043 Uiso 1 1 calc R
C15 C 0.2150(5) 0.1225(3) -0.0167(2) 0.0360(7) Uani 1 1 d .
H15 H 0.192579 0.057546 -0.055021 0.043 Uiso 1 1 calc R
C16 C 0.4098(5) 0.1731(3) -0.00349(19) 0.0365(7) Uani 1 1 d .
H16 H 0.520963 0.141703 -0.032415 0.044 Uiso 1 1 calc R
C17 C 0.4409(5) 0.2686(3) 0.05158(18) 0.0328(6) Uani 1 1 d .
H17 H 0.573229 0.303296 0.059531 0.039 Uiso 1 1 calc R
C18 C 0.1987(4) 0.3193(3) 0.28921(18) 0.0259(6) Uani 1 1 d .
H18A H 0.112024 0.269404 0.250489 0.031 Uiso 1 1 calc R
H18B H 0.245935 0.267848 0.336645 0.031 Uiso 1 1 calc R
C19 C 0.5720(4) 0.2987(2) 0.24367(17) 0.0242(5) Uani 1 1 d .
C20 C 0.7390(5) 0.1140(3) 0.2764(2) 0.0335(6) Uani 1 1 d .
H20A H 0.795839 0.117590 0.221620 0.050 Uiso 1 1 calc GR
H20B H 0.706247 0.028976 0.289594 0.050 Uiso 1 1 calc GR
H20C H 0.839365 0.145802 0.317709 0.050 Uiso 1 1 calc GR
C21 C 0.1892(4) 0.4375(3) 0.48273(15) 0.0262(5) Uani 1 1 d .
C22 C 0.2884(5) 0.5486(3) 0.49848(17) 0.0291(6) Uani 1 1 d .
H22 H 0.234100 0.622673 0.476059 0.035 Uiso 1 1 calc R
C23 C 0.4683(5) 0.5488(3) 0.54762(19) 0.0340(7) Uani 1 1 d .
H23 H 0.537678 0.623965 0.558090 0.041 Uiso 1 1 calc R
C24 C 0.5486(4) 0.4415(3) 0.58171(17) 0.0334(6) Uani 1 1 d .
C25 C 0.4412(5) 0.3318(3) 0.5677(2) 0.0353(7) Uani 1 1 d .
H25 H 0.490946 0.258205 0.592537 0.042 Uiso 1 1 calc R
C26 C 0.2640(5) 0.3298(3) 0.5182(2) 0.0309(6) Uani 1 1 d .
H26 H 0.193254 0.254938 0.508384 0.037 Uiso 1 1 calc R
C27 C 0.7440(5) 0.4434(4) 0.6341(2) 0.0471(8) Uani 1 1 d .
H27A H 0.843560 0.496059 0.608249 0.071 Uiso 1 1 calc GR
H27B H 0.798621 0.360140 0.639301 0.071 Uiso 1 1 calc GR
H27C H 0.717202 0.475275 0.689053 0.071 Uiso 1 1 calc GR

loop_
_atom_site_aniso_label
_atom_site_aniso_U_11
_atom_site_aniso_U_22
_atom_site_aniso_U_33
_atom_site_aniso_U_23
_atom_site_aniso_U_13
_atom_site_aniso_U_12
S1 0.0265(3) 0.0297(3) 0.0235(3) -0.0019(3) 0.0015(2) -0.0014(3)
O1 0.0304(10) 0.0294(9) 0.0246(9) -0.0022(8) -0.0063(8) 0.0027(8)
O2 0.0311(10) 0.0394(12) 0.0311(11) -0.0034(9) 0.0005(9) 0.0069(9)
O3 0.0361(11) 0.0395(12) 0.0312(11) -0.0037(9) 0.0054(9) -0.0120(9)
O4 0.0257(10) 0.0348(11) 0.0345(11) 0.0041(9) 0.0016(8) -0.0023(8)
O5 0.0278(10) 0.0258(10) 0.0360(11) 0.0005(9) 0.0024(8) -0.0007(8)
N1 0.0265(11) 0.0254(11) 0.0231(11) 0.0009(9) 0.0000(9) -0.0022(9)
N2 0.0284(10) 0.0251(10) 0.0227(10) -0.0010(10) 0.0004(8) -0.0032(11)
C1 0.0263(13) 0.0249(12) 0.0220(12) 0.0006(10) -0.0032(11) -0.0013(10)
C2 0.0333(14) 0.0275(13) 0.0228(13) 0.0000(11) -0.0025(11) 0.0035(12)
C3 0.0263(12) 0.0270(13) 0.0236(12) 0.0005(11) 0.0006(9) -0.0017(11)
C4 0.0238(12) 0.0277(12) 0.0234(12) -0.0008(11) -0.0016(10) -0.0031(10)
C5 0.0190(11) 0.0191(11) 0.0225(12) 0.0001(9) -0.0030(9) -0.0040(9)
C6 0.0417(16) 0.0245(13) 0.0240(13) -0.0019(11) 0.0027(12) -0.0026(12)
C7 0.0457(17) 0.0311(15) 0.0340(16) -0.0035(13) 0.0016(13) -0.0085(13)
C8 0.073(2) 0.0274(14) 0.0339(16) 0.0016(13) 0.0045(16) -0.0146(16)
C9 0.078(3) 0.0279(14) 0.0301(15) 0.0061(13) -0.0021(16) 0.0007(16)
C10 0.0526(19) 0.0307(15) 0.0259(14) -0.0003(12) -0.0021(13) 0.0051(14)
C11 0.0415(16) 0.0261(13) 0.0240(13) -0.0009(11) 0.0005(12) -0.0002(12)
C12 0.0320(14) 0.0285(13) 0.0207(12) 0.0025(10) -0.0033(10) -0.0024(11)
C13 0.0297(14) 0.0345(14) 0.0299(14) -0.0018(12) -0.0049(11) 0.0010(12)
C14 0.0365(15) 0.0345(15) 0.0346(15) -0.0011(13) -0.0100(12) -0.0066(13)
C15 0.0492(18) 0.0289(14) 0.0287(15) -0.0021(12) -0.0095(13) 0.0006(13)
C16 0.0426(17) 0.0405(17) 0.0263(14) -0.0042(13) 0.0017(13) 0.0030(14)
C17 0.0345(15) 0.0388(15) 0.0248(14) -0.0018(12) -0.0007(11) -0.0033(13)
C18 0.0257(13) 0.0261(13) 0.0258(13) -0.0008(11) 0.0004(11) -0.0020(11)
C19 0.0236(12) 0.0258(12) 0.0227(12) -0.0008(10) -0.0031(10) -0.0018(10)
C20 0.0335(15) 0.0246(13) 0.0426(17) -0.0018(12) 0.0037(13) 0.0025(11)
C21 0.0312(12) 0.0249(12) 0.0227(12) -0.0023(12) 0.0028(10) 0.0014(12)
C22 0.0391(15) 0.0233(13) 0.0244(14) 0.0000(10) -0.0029(12) -0.0012(11)
C23 0.0416(17) 0.0333(15) 0.0269(14) -0.0039(12) 0.0000(12) -0.0080(13)
C24 0.0320(14) 0.0448(17) 0.0232(12) -0.0004(13) 0.0002(10) -0.0015(15)
C25 0.0428(17) 0.0334(15) 0.0295(15) 0.0045(12) 0.0006(13) 0.0089(13)
C26 0.0382(15) 0.0245(14) 0.0302(14) 0.0024(12) 0.0025(12) -0.0011(12)
C27 0.0379(16) 0.065(2) 0.0367(16) 0.0037(18) -0.0090(13) 0.0022(18)

loop_
_atom_type_symbol
_atom_type_description
_atom_type_scat_dispersion_real
_atom_type_scat_dispersion_imag
_atom_type_scat_source
C C 0.0033 0.0016 'International Tables Vol C Tables 4.2.6.8 and 6.1.1.4'
H H 0.0000 0.0000 'International Tables Vol C Tables 4.2.6.8 and 6.1.1.4'
N N 0.0061 0.0033 'International Tables Vol C Tables 4.2.6.8 and 6.1.1.4'
O O 0.0106 0.0060 'International Tables Vol C Tables 4.2.6.8 and 6.1.1.4'
S S 0.1246 0.1234 'International Tables Vol C Tables 4.2.6.8 and 6.1.1.4'

loop_
_geom_angle_atom_site_label_1
_geom_angle_atom_site_label_2
_geom_angle_atom_site_label_3
_geom_angle
O2 S1 N2 106.20(13)
O2 S1 C21 108.81(14)
O3 S1 O2 120.02(12)
O3 S1 N2 105.05(13)
O3 S1 C21 109.06(14)
N2 S1 C21 106.91(12)
C2 O1 C3 114.7(2)
C19 O5 C20 114.5(2)
N2 N1 C1 103.3(2)
N2 N1 C2 106.7(2)
C2 N1 C1 108.9(2)
N1 N2 S1 112.29(17)
N1 N2 C18 110.15(18)
C18 N2 S1 120.33(19)
N1 C1 H1 108.6
N1 C1 C4 100.2(2)
C4 C1 H1 108.6
C5 C1 N1 111.4(2)
C5 C1 H1 108.6
C5 C1 C4 118.9(2)
O1 C2 N1 112.6(2)
O1 C2 H2 107.9
O1 C2 C11 112.9(2)
N1 C2 H2 107.9
N1 C2 C11 107.5(2)
C11 C2 H2 107.9
O1 C3 H3 108.7
O1 C3 C4 108.4(2)
O1 C3 C12 107.8(2)
C4 C3 H3 108.7
C12 C3 H3 108.7
C12 C3 C4 114.4(2)
C3 C4 C1 107.8(2)
C18 C4 C1 99.6(2)
C18 C4 C3 111.9(2)
C19 C4 C1 111.4(2)
C19 C4 C3 108.8(2)
C19 C4 C18 116.8(2)
C1 C5 H5 119.2
C6 C5 C1 121.5(2)
C6 C5 H5 119.2
C5 C6 C7 121.9(3)
C5 C6 C11 119.3(3)
C7 C6 C11 118.9(3)
C6 C7 H7 119.7
C8 C7 C6 120.5(3)
C8 C7 H7 119.7
C7 C8 H8 119.8
C7 C8 C9 120.5(3)
C9 C8 H8 119.8
C8 C9 H9 120.2
C10 C9 C8 119.6(3)
C10 C9 H9 120.2
C9 C10 H10 119.8
C9 C10 C11 120.3(3)
C11 C10 H10 119.8
C6 C11 C2 118.9(2)
C10 C11 C2 120.9(3)
C10 C11 C6 120.2(3)
C13 C12 C3 121.1(3)
C17 C12 C3 120.1(3)
C17 C12 C13 118.8(3)
C12 C13 H13 120.0
C14 C13 C12 119.9(3)
C14 C13 H13 120.0
C13 C14 H14 119.4
C15 C14 C13 121.2(3)
C15 C14 H14 119.4
C14 C15 H15 120.4
C14 C15 C16 119.2(3)
C16 C15 H15 120.4
C15 C16 H16 119.9
C17 C16 C15 120.2(3)
C17 C16 H16 119.9
C12 C17 H17 119.6
C16 C17 C12 120.8(3)
C16 C17 H17 119.6
N2 C18 C4 102.5(2)
N2 C18 H18A 111.3
N2 C18 H18B 111.3
C4 C18 H18A 111.3
C4 C18 H18B 111.3
H18A C18 H18B 109.2
O4 C19 O5 124.2(3)
O4 C19 C4 121.8(3)
O5 C19 C4 114.0(2)
O5 C20 H20A 109.5
O5 C20 H20B 109.5
O5 C20 H20C 109.5
H20A C20 H20B 109.5
H20A C20 H20C 109.5
H20B C20 H20C 109.5
C22 C21 S1 119.4(2)
C26 C21 S1 119.6(2)
C26 C21 C22 120.6(2)
C21 C22 H22 120.6
C23 C22 C21 118.8(3)
C23 C22 H22 120.6
C22 C23 H23 119.3
C24 C23 C22 121.4(3)
C24 C23 H23 119.3
C23 C24 C25 118.6(3)
C23 C24 C27 120.6(3)
C25 C24 C27 120.7(3)
C24 C25 H25 119.7
C26 C25 C24 120.6(3)
C26 C25 H25 119.7
C21 C26 H26 120.1
C25 C26 C21 119.8(3)
C25 C26 H26 120.1
C24 C27 H27A 109.5
C24 C27 H27B 109.5
C24 C27 H27C 109.5
H27A C27 H27B 109.5
H27A C27 H27C 109.5
H27B C27 H27C 109.5

loop_
_geom_bond_atom_site_label_1
_geom_bond_atom_site_label_2
_geom_bond_distance
S1 O2 1.433(2)
S1 O3 1.428(2)
S1 N2 1.653(2)
S1 C21 1.753(3)
O1 C2 1.432(3)
O1 C3 1.434(3)
O4 C19 1.203(3)
O5 C19 1.332(3)
O5 C20 1.455(3)
N1 N2 1.440(3)
N1 C1 1.480(4)
N1 C2 1.474(4)
N2 C18 1.495(4)
C1 H1 1.0000
C1 C4 1.565(4)
C1 C5 1.427(3)
C2 H2 1.0000
C2 C11 1.503(4)
C3 H3 1.0000
C3 C4 1.557(4)
C3 C12 1.513(4)
C4 C18 1.538(4)
C4 C19 1.515(4)
C5 H5 0.9500
C5 C6 1.384(4)
C6 C7 1.394(4)
C6 C11 1.400(4)
C7 H7 0.9500
C7 C8 1.378(5)
C8 H8 0.9500
C8 C9 1.392(6)
C9 H9 0.9500
C9 C10 1.381(5)
C10 H10 0.9500
C10 C11 1.392(4)
C12 C13 1.400(4)
C12 C17 1.391(4)
C13 H13 0.9500
C13 C14 1.388(4)
C14 H14 0.9500
C14 C15 1.371(5)
C15 H15 0.9500
C15 C16 1.399(5)
C16 H16 0.9500
C16 C17 1.382(4)
C17 H17 0.9500
C18 H18A 0.9900
C18 H18B 0.9900
C20 H20A 0.9800
C20 H20B 0.9800
C20 H20C 0.9800
C21 C22 1.394(4)
C21 C26 1.389(4)
C22 H22 0.9500
C22 C23 1.391(4)
C23 H23 0.9500
C23 C24 1.390(5)
C24 C25 1.403(5)
C24 C27 1.503(4)
C25 H25 0.9500
C25 C26 1.380(5)
C26 H26 0.9500
C27 H27A 0.9800
C27 H27B 0.9800
C27 H27C 0.9800

loop_
_geom_torsion_atom_site_label_1
_geom_torsion_atom_site_label_2
_geom_torsion_atom_site_label_3
_geom_torsion_atom_site_label_4
_geom_torsion
S1 N2 C18 C4 -140.32(19)
S1 C21 C22 C23 -170.1(2)
S1 C21 C26 C25 170.9(2)
O1 C2 C11 C6 -90.4(3)
O1 C2 C11 C10 89.4(3)
O1 C3 C4 C1 -60.5(3)
O1 C3 C4 C18 48.0(3)
O1 C3 C4 C19 178.6(2)
O1 C3 C12 C13 -30.4(3)
O1 C3 C12 C17 149.8(3)
O2 S1 N2 N1 54.3(2)
O2 S1 N2 C18 -173.5(2)
O2 S1 C21 C22 -36.2(3)
O2 S1 C21 C26 150.9(2)
O3 S1 N2 N1 -177.52(18)
O3 S1 N2 C18 -45.4(2)
O3 S1 C21 C22 -168.8(2)
O3 S1 C21 C26 18.3(3)
N1 N2 C18 C4 -7.3(3)
N1 C1 C4 C3 69.1(2)
N1 C1 C4 C18 -47.8(2)
N1 C1 C4 C19 -171.7(2)
N1 C1 C5 C6 -21.9(4)
N1 C2 C11 C6 34.4(3)
N1 C2 C11 C10 -145.8(3)
N2 S1 C21 C22 78.1(3)
N2 S1 C21 C26 -94.8(2)
N2 N1 C1 C4 44.0(2)
N2 N1 C1 C5 170.8(2)
N2 N1 C2 O1 -48.3(3)
N2 N1 C2 C11 -173.3(2)
C1 N1 N2 S1 113.31(19)
C1 N1 N2 C18 -23.7(2)
C1 N1 C2 O1 62.6(3)
C1 N1 C2 C11 -62.4(3)
C1 C4 C18 N2 33.1(2)
C1 C4 C19 O4 -64.7(3)
C1 C4 C19 O5 116.9(3)
C1 C5 C6 C7 172.8(3)
C1 C5 C6 C11 -7.4(4)
C2 O1 C3 C4 50.1(3)
C2 O1 C3 C12 174.4(2)
C2 N1 N2 S1 -131.93(19)
C2 N1 N2 C18 91.0(2)
C2 N1 C1 C4 -69.2(3)
C2 N1 C1 C5 57.6(3)
C3 O1 C2 N1 -51.4(3)
C3 O1 C2 C11 70.6(3)
C3 C4 C18 N2 -80.6(3)
C3 C4 C19 O4 54.0(3)
C3 C4 C19 O5 -124.5(2)
C3 C12 C13 C14 -179.7(3)
C3 C12 C17 C16 179.1(3)
C4 C1 C5 C6 93.8(3)
C4 C3 C12 C13 90.2(3)
C4 C3 C12 C17 -89.6(3)
C5 C1 C4 C3 -52.5(3)
C5 C1 C4 C18 -169.3(2)
C5 C1 C4 C19 66.8(3)
C5 C6 C7 C8 177.8(3)
C5 C6 C11 C2 0.5(4)
C5 C6 C11 C10 -179.3(3)
C6 C7 C8 C9 2.2(5)
C7 C6 C11 C2 -179.8(3)
C7 C6 C11 C10 0.4(4)
C7 C8 C9 C10 -1.0(5)
C8 C9 C10 C11 -0.5(5)
C9 C10 C11 C2 -179.1(3)
C9 C10 C11 C6 0.8(5)
C11 C6 C7 C8 -1.9(4)
C12 C3 C4 C1 179.2(2)
C12 C3 C4 C18 -72.2(3)
C12 C3 C4 C19 58.3(3)
C12 C13 C14 C15 0.1(5)
C13 C12 C17 C16 -0.7(5)
C13 C14 C15 C16 0.2(5)
C14 C15 C16 C17 -0.8(5)
C15 C16 C17 C12 1.0(5)
C17 C12 C13 C14 0.1(4)
C18 C4 C19 O4 -178.2(3)
C18 C4 C19 O5 3.4(3)
C19 C4 C18 N2 153.1(2)
C20 O5 C19 O4 2.8(4)
C20 O5 C19 C4 -178.8(2)
C21 S1 N2 N1 -61.7(2)
C21 S1 N2 C18 70.4(2)
C21 C22 C23 C24 -0.8(5)
C22 C21 C26 C25 -1.8(4)
C22 C23 C24 C25 -1.9(5)
C22 C23 C24 C27 179.5(3)
C23 C24 C25 C26 2.7(5)
C24 C25 C26 C21 -0.9(5)
C26 C21 C22 C23 2.6(4)
C27 C24 C25 C26 -178.7(3)
